data_4301104
loop_
_publ_author_name
'Ramaswamy Murugavel'
'Subramaniam Kuppuswamy'
'Amarendra Nath Maity'
'Mayank Pratap Singh'

_publ_contact_author_address
;
Department of Chemistry
Indian Institute of Technology Bombay
Powai
Mumbai
Maharastra
400076
INDIA
;
_publ_contact_author_email RMV@CHEM.IITB.AC.IN
_publ_contact_author_name 'Ramaswamy Murugavel'
_publ_section_title
;
Di-, Tri-, Tetra-, and Hexanuclear Copper(II) Mono-organophosphates:
Structure and Nuclearity Dependence on the Choice of Phosphorus
Substituents and Auxiliary N-Donor Ligands
;
_journal_name_full 'Inorganic Chemistry'
_journal_page_first 183
_journal_page_last 192
_journal_paper_doi 10.1021/ic801532y
_journal_volume 48
_journal_year 2009
_chemical_formula_moiety 'C84 H132 Cu4 N8 O20 P4'
_chemical_formula_sum 'C84 H132 Cu4 N8 O20 P4'
_chemical_formula_weight 1952.02
_chemical_name_systematic
;
 ?
;
_space_group_IT_number 41
_symmetry_cell_setting orthorhombic
_symmetry_space_group_name_Hall 'A 2 -2ab'
_symmetry_space_group_name_H-M 'A e a 2'
_atom_sites_solution_hydrogens geom
_atom_sites_solution_primary direct
_atom_sites_solution_secondary difmap
_audit_creation_method SHELXL-97
_cell_angle_alpha 90.00
_cell_angle_beta 90.00
_cell_angle_gamma 90.00
_cell_formula_units_Z 4
_cell_length_a 17.8321(12)
_cell_length_b 26.9021(18)
_cell_length_c 19.4751(13)
_cell_measurement_reflns_used 0
_cell_measurement_temperature 100(2)
_cell_measurement_theta_max 0
_cell_measurement_theta_min 0
_cell_volume 9342.6(11)
_computing_molecular_graphics 'Ortep-3 for Windows (Farrugia, 1997)'
_computing_publication_material 'WinGX publication routines (Farrugia, 1999)'
_computing_structure_refinement 'SHELXL-97 (Sheldrick, 1997)'
_computing_structure_solution 'SIR92 (Giacovazzo et al, 1993)'
_diffrn_ambient_temperature 100(2)
_diffrn_measured_fraction_theta_full 0.997
_diffrn_measured_fraction_theta_max 0.997
_diffrn_measurement_device_type 'Bruker Smart Apex II with D8-Goniometer'
_diffrn_measurement_method 'omega scans'
_diffrn_radiation_monochromator graphite
_diffrn_radiation_source 'fine-focus sealed tube'
_diffrn_radiation_type MoK\a
_diffrn_radiation_wavelength 0.71073
_diffrn_reflns_av_R_equivalents 0.0000
_diffrn_reflns_av_sigmaI/netI 0.0121
_diffrn_reflns_limit_h_max 21
_diffrn_reflns_limit_h_min 0
_diffrn_reflns_limit_k_max 31
_diffrn_reflns_limit_k_min 0
_diffrn_reflns_limit_l_max 23
_diffrn_reflns_limit_l_min 0
_diffrn_reflns_number 4236
_diffrn_reflns_theta_full 25.00
_diffrn_reflns_theta_max 25.00
_diffrn_reflns_theta_min 2.74
_diffrn_standards_decay_% 1
_diffrn_standards_interval_time 60
_diffrn_standards_number 3
_exptl_absorpt_coefficient_mu 1.037
_exptl_absorpt_correction_type none
_exptl_crystal_colour blue
_exptl_crystal_density_diffrn 1.388
_exptl_crystal_density_method 'not measured'
_exptl_crystal_description block
_exptl_crystal_F_000 4112
_exptl_crystal_size_max 0.27
_exptl_crystal_size_mid 0.23
_exptl_crystal_size_min 0.22
_refine_diff_density_max 1.117
_refine_diff_density_min -0.542
_refine_diff_density_rms 0.062
_refine_ls_abs_structure_details 'Flack H D (1983), Acta Cryst. A39, 876-881'
_refine_ls_abs_structure_Flack 0.00
_refine_ls_extinction_method none
_refine_ls_goodness_of_fit_ref 1.065
_refine_ls_hydrogen_treatment constr
_refine_ls_matrix_type full
_refine_ls_number_parameters 541
_refine_ls_number_reflns 4236
_refine_ls_number_restraints 1
_refine_ls_restrained_S_all 1.065
_refine_ls_R_factor_all 0.0295
_refine_ls_R_factor_gt 0.0291
_refine_ls_shift/su_max 0.001
_refine_ls_shift/su_mean 0.000
_refine_ls_structure_factor_coef Fsqd
_refine_ls_weighting_details 'calc w=1/[\s^2^(Fo^2^)+(0.0468P)^2^+18.2941P] where P=(Fo^2^+2Fc^2^)/3'
_refine_ls_weighting_scheme calc
_refine_ls_wR_factor_gt 0.0777
_refine_ls_wR_factor_ref 0.0782
_reflns_number_gt 4171
_reflns_number_total 4236
_reflns_threshold_expression >2sigma(I)
_cod_data_source_file ic801532y_si_001_2.cif
_cod_data_source_block mur111xl
_cod_depositor_comments
;

2021-12-16
Space group name changed to comply with IUCR recomendations
                 miguel
;
_cod_original_sg_symbol_H-M 'A b a 2'
_cod_database_code 4301104

loop_
_symmetry_equiv_pos_as_xyz
'x, y, z'
'-x, -y, z'
'-x+1/2, y+1/2, z'
'x+1/2, -y+1/2, z'
'x, y+1/2, z+1/2'
'-x, -y+1/2, z+1/2'
'-x+1/2, y+1, z+1/2'
'x+1/2, -y+1, z+1/2'

loop_
_atom_site_label
_atom_site_type_symbol
_atom_site_fract_x
_atom_site_fract_y
_atom_site_fract_z
_atom_site_U_iso_or_equiv
_atom_site_adp_type
_atom_site_occupancy
_atom_site_symmetry_multiplicity
_atom_site_calc_flag
_atom_site_refinement_flags
_atom_site_disorder_assembly
_atom_site_disorder_group
Cu1 Cu 0.57955(2) 0.433793(17) 0.06583(2) 0.01368(11) Uani 1 1 d . . .
Cu2 Cu 0.40057(3) 0.445956(17) -0.05176(2) 0.01438(12) Uani 1 1 d . . .
P1 P 0.40115(5) 0.45498(4) 0.09461(5) 0.0136(2) Uani 1 1 d . . .
P2 P 0.56876(6) 0.43619(4) -0.08231(6) 0.0143(2) Uani 1 1 d . . .
N1 N 0.68755(18) 0.41939(12) 0.07311(19) 0.0171(7) Uani 1 1 d . . .
N2 N 0.73310(19) 0.45411(13) 0.04348(18) 0.0188(8) Uani 1 1 d . . .
H2W H 0.7160 0.4837 0.0304 0.080 Uiso 1 1 d . . .
N3 N 0.38382(19) 0.37346(13) -0.06240(18) 0.0175(7) Uani 1 1 d . . .
N4 N 0.44176(19) 0.34351(12) -0.04234(18) 0.0181(7) Uani 1 1 d . . .
H4W H 0.4821 0.3567 -0.0257 0.080 Uiso 1 1 d . . .
O1 O 0.47258(15) 0.42851(9) 0.07352(16) 0.0161(6) Uani 1 1 d . . .
O2 O 0.34446(15) 0.45248(10) 0.03552(14) 0.0166(6) Uani 1 1 d . . .
O3 O 0.58913(16) 0.49257(11) 0.12195(14) 0.0166(6) Uani 1 1 d . . .
O4 O 0.36420(16) 0.42476(11) 0.15737(15) 0.0183(6) Uani 1 1 d . . .
O5 O 0.57304(15) 0.39826(10) -0.02288(14) 0.0160(6) Uani 1 1 d . . .
O6 O 0.48905(16) 0.44224(10) -0.10767(15) 0.0172(6) Uani 1 1 d . . .
O7 O 0.39030(15) 0.51676(10) -0.06174(15) 0.0164(6) Uani 1 1 d . . .
O8 O 0.61133(16) 0.41158(11) -0.14616(15) 0.0194(6) Uani 1 1 d . . .
C1 C 0.3969(2) 0.38226(16) 0.1863(2) 0.0191(9) Uani 1 1 d . . .
C2 C 0.3763(3) 0.33548(17) 0.1627(2) 0.0286(10) Uani 1 1 d . . .
C3 C 0.4098(3) 0.29479(18) 0.1958(3) 0.0364(13) Uani 1 1 d . . .
H3 H 0.3971 0.2621 0.1813 0.044 Uiso 1 1 calc R . .
C4 C 0.4594(3) 0.30046(19) 0.2475(3) 0.0365(13) Uani 1 1 d . . .
H4 H 0.4819 0.2720 0.2678 0.044 Uiso 1 1 calc R . .
C5 C 0.4776(3) 0.34687(19) 0.2708(3) 0.0322(11) Uani 1 1 d . . .
H5 H 0.5117 0.3503 0.3080 0.039 Uiso 1 1 calc R . .
C6 C 0.4466(3) 0.38942(17) 0.2408(2) 0.0244(9) Uani 1 1 d . . .
C7 C 0.3209(3) 0.3307(2) 0.1058(3) 0.0396(13) Uani 1 1 d . . .
H7A H 0.3132 0.2955 0.0952 0.059 Uiso 1 1 calc R . .
H7B H 0.3400 0.3479 0.0650 0.059 Uiso 1 1 calc R . .
H7C H 0.2732 0.3457 0.1198 0.059 Uiso 1 1 calc R . .
C8 C 0.4670(3) 0.44044(19) 0.2653(3) 0.0338(12) Uani 1 1 d . . .
H8A H 0.4400 0.4653 0.2380 0.051 Uiso 1 1 calc R . .
H8B H 0.5211 0.4455 0.2602 0.051 Uiso 1 1 calc R . .
H8C H 0.4531 0.4439 0.3138 0.051 Uiso 1 1 calc R . .
C9 C 0.6798(2) 0.42727(16) -0.1739(2) 0.0199(9) Uani 1 1 d . . .
C10 C 0.7427(3) 0.39895(16) -0.1586(2) 0.0225(9) Uani 1 1 d . . .
C11 C 0.8100(3) 0.41185(19) -0.1915(3) 0.0305(11) Uani 1 1 d . . .
H11 H 0.8543 0.3934 -0.1822 0.037 Uiso 1 1 calc R . .
C12 C 0.8124(3) 0.45103(19) -0.2372(3) 0.0332(12) Uani 1 1 d . . .
H12 H 0.8584 0.4597 -0.2587 0.040 Uiso 1 1 calc R . .
C13 C 0.7481(3) 0.47766(17) -0.2515(3) 0.0328(11) Uani 1 1 d . . .
H13 H 0.7505 0.5043 -0.2835 0.039 Uiso 1 1 calc R . .
C14 C 0.6797(3) 0.46666(17) -0.2204(2) 0.0264(10) Uani 1 1 d . . .
C15 C 0.7384(3) 0.35603(18) -0.1098(3) 0.0307(11) Uani 1 1 d . . .
H15A H 0.7880 0.3407 -0.1054 0.046 Uiso 1 1 calc R . .
H15B H 0.7027 0.3314 -0.1273 0.046 Uiso 1 1 calc R . .
H15C H 0.7216 0.3679 -0.0647 0.046 Uiso 1 1 calc R . .
C16 C 0.6096(3) 0.4958(2) -0.2362(3) 0.0340(12) Uani 1 1 d . . .
H16A H 0.6211 0.5219 -0.2697 0.051 Uiso 1 1 calc R . .
H16B H 0.5905 0.5110 -0.1939 0.051 Uiso 1 1 calc R . .
H16C H 0.5715 0.4734 -0.2553 0.051 Uiso 1 1 calc R . .
C17 C 0.7320(2) 0.38057(15) 0.0894(2) 0.0185(8) Uani 1 1 d . . .
C18 C 0.8058(2) 0.39176(15) 0.0698(3) 0.0222(9) Uani 1 1 d . . .
H18 H 0.8485 0.3710 0.0756 0.027 Uiso 1 1 calc R . .
C19 C 0.8047(2) 0.43799(16) 0.0410(2) 0.0199(9) Uani 1 1 d . . .
C20 C 0.7032(2) 0.33311(16) 0.1210(2) 0.0221(9) Uani 1 1 d . . .
C21 C 0.7037(2) 0.29244(15) 0.0657(3) 0.0269(9) Uani 1 1 d . . .
H21A H 0.6851 0.2613 0.0854 0.040 Uiso 1 1 calc R . .
H21B H 0.7550 0.2876 0.0489 0.040 Uiso 1 1 calc R . .
H21C H 0.6713 0.3025 0.0274 0.040 Uiso 1 1 calc R . .
C22 C 0.6235(3) 0.33951(17) 0.1487(3) 0.0266(10) Uani 1 1 d . . .
H22A H 0.6064 0.3082 0.1690 0.040 Uiso 1 1 calc R . .
H22B H 0.5899 0.3489 0.1110 0.040 Uiso 1 1 calc R . .
H22C H 0.6231 0.3656 0.1838 0.040 Uiso 1 1 calc R . .
C23 C 0.7563(3) 0.31780(19) 0.1795(3) 0.0321(11) Uani 1 1 d . . .
H23A H 0.7381 0.2870 0.2006 0.048 Uiso 1 1 calc R . .
H23B H 0.7579 0.3442 0.2141 0.048 Uiso 1 1 calc R . .
H23C H 0.8068 0.3124 0.1610 0.048 Uiso 1 1 calc R . .
C24 C 0.8660(2) 0.47049(16) 0.0111(2) 0.0226(9) Uani 1 1 d . . .
C25 C 0.8353(3) 0.50402(17) -0.0453(3) 0.0322(10) Uani 1 1 d . . .
H25A H 0.8759 0.5246 -0.0638 0.048 Uiso 1 1 calc R . .
H25B H 0.7961 0.5255 -0.0262 0.048 Uiso 1 1 calc R . .
H25C H 0.8141 0.4835 -0.0821 0.048 Uiso 1 1 calc R . .
C26 C 0.8971(3) 0.5025(2) 0.0702(3) 0.0379(12) Uani 1 1 d . . .
H26A H 0.9372 0.5241 0.0527 0.057 Uiso 1 1 calc R . .
H26B H 0.9173 0.4809 0.1062 0.057 Uiso 1 1 calc R . .
H26C H 0.8568 0.5231 0.0893 0.057 Uiso 1 1 calc R . .
C27 C 0.9276(3) 0.43700(17) -0.0178(3) 0.0283(10) Uani 1 1 d . . .
H27A H 0.9676 0.4576 -0.0373 0.043 Uiso 1 1 calc R . .
H27B H 0.9065 0.4157 -0.0538 0.043 Uiso 1 1 calc R . .
H27C H 0.9480 0.4163 0.0191 0.043 Uiso 1 1 calc R . .
C28 C 0.3304(2) 0.34265(16) -0.0867(2) 0.0207(9) Uani 1 1 d . . .
C29 C 0.3563(2) 0.29330(16) -0.0822(2) 0.0222(9) Uani 1 1 d . . .
H29 H 0.3301 0.2642 -0.0959 0.027 Uiso 1 1 calc R . .
C30 C 0.4268(2) 0.29552(16) -0.0543(2) 0.0202(8) Uani 1 1 d . . .
C31 C 0.2564(3) 0.36047(16) -0.1136(2) 0.0240(9) Uani 1 1 d . . .
C32 C 0.2269(3) 0.3234(2) -0.1675(3) 0.0413(13) Uani 1 1 d . . .
H32A H 0.1784 0.3350 -0.1850 0.062 Uiso 1 1 calc R . .
H32B H 0.2207 0.2906 -0.1463 0.062 Uiso 1 1 calc R . .
H32C H 0.2627 0.3211 -0.2055 0.062 Uiso 1 1 calc R . .
C33 C 0.2009(3) 0.36256(18) -0.0524(3) 0.0354(11) Uani 1 1 d . . .
H33A H 0.1519 0.3742 -0.0686 0.053 Uiso 1 1 calc R . .
H33B H 0.2200 0.3855 -0.0175 0.053 Uiso 1 1 calc R . .
H33C H 0.1956 0.3293 -0.0325 0.053 Uiso 1 1 calc R . .
C34 C 0.2631(3) 0.41116(18) -0.1475(3) 0.0295(10) Uani 1 1 d . . .
H34A H 0.2138 0.4217 -0.1642 0.044 Uiso 1 1 calc R . .
H34B H 0.2982 0.4091 -0.1861 0.044 Uiso 1 1 calc R . .
H34C H 0.2818 0.4353 -0.1139 0.044 Uiso 1 1 calc R . .
C35 C 0.4843(2) 0.25554(15) -0.0387(2) 0.0242(9) Uani 1 1 d . . .
C36 C 0.4527(3) 0.20508(16) -0.0610(3) 0.0341(11) Uani 1 1 d . . .
H36A H 0.4895 0.1790 -0.0513 0.051 Uiso 1 1 calc R . .
H36B H 0.4419 0.2058 -0.1103 0.051 Uiso 1 1 calc R . .
H36C H 0.4063 0.1983 -0.0356 0.051 Uiso 1 1 calc R . .
C37 C 0.4992(3) 0.2544(2) 0.0391(2) 0.0345(11) Uani 1 1 d . . .
H37A H 0.5362 0.2285 0.0495 0.052 Uiso 1 1 calc R . .
H37B H 0.4524 0.2472 0.0635 0.052 Uiso 1 1 calc R . .
H37C H 0.5187 0.2867 0.0539 0.052 Uiso 1 1 calc R . .
C38 C 0.5569(3) 0.26684(18) -0.0771(3) 0.0309(10) Uani 1 1 d . . .
H38A H 0.5939 0.2408 -0.0673 0.046 Uiso 1 1 calc R . .
H38B H 0.5765 0.2991 -0.0621 0.046 Uiso 1 1 calc R . .
H38C H 0.5469 0.2679 -0.1265 0.046 Uiso 1 1 calc R . .
C40 C 0.4682(5) 0.3476(3) -0.2354(4) 0.065(2) Uani 1 1 d . . .
H40A H 0.4641 0.3110 -0.2323 0.078 Uiso 1 1 calc R . .
H40B H 0.4764 0.3608 -0.1886 0.078 Uiso 1 1 calc R . .
C41 C 0.5300(6) 0.3602(6) -0.2773(6) 0.164(8) Uani 1 1 d . . .
H41A H 0.5766 0.3473 -0.2560 0.197 Uiso 1 1 calc R . .
H41B H 0.5343 0.3968 -0.2802 0.197 Uiso 1 1 calc R . .
C42 C 0.4703(7) 0.3669(3) -0.3697(4) 0.081(3) Uani 1 1 d . . .
H42A H 0.4665 0.3599 -0.4195 0.098 Uiso 1 1 calc R . .
H42B H 0.4835 0.4025 -0.3643 0.098 Uiso 1 1 calc R . .
C43 C 0.3973(6) 0.3580(4) -0.3377(7) 0.117(5) Uani 1 1 d . . .
H43A H 0.3811 0.3234 -0.3467 0.141 Uiso 1 1 calc R . .
H43B H 0.3594 0.3807 -0.3576 0.141 Uiso 1 1 calc R . .
O9 O 0.4029(3) 0.3665(4) -0.2612(3) 0.134(4) Uani 1 1 d . . .
O10 O 0.5229(4) 0.3404(3) -0.3441(3) 0.099(2) Uani 1 1 d . . .

loop_
_atom_site_aniso_label
_atom_site_aniso_U_11
_atom_site_aniso_U_22
_atom_site_aniso_U_33
_atom_site_aniso_U_23
_atom_site_aniso_U_13
_atom_site_aniso_U_12
Cu1 0.0119(2) 0.0146(2) 0.0145(2) -0.0007(2) -0.0001(2) 0.00046(17)
Cu2 0.0148(2) 0.0138(2) 0.0145(2) -0.0003(2) 0.0000(2) -0.00042(17)
P1 0.0128(5) 0.0142(5) 0.0137(5) 0.0012(4) 0.0015(4) -0.0005(4)
P2 0.0150(5) 0.0149(5) 0.0132(5) -0.0019(4) 0.0012(4) 0.0004(4)
N1 0.0155(15) 0.0160(15) 0.0196(17) 0.0020(14) 0.0000(15) -0.0030(13)
N2 0.0160(17) 0.0173(17) 0.0230(19) 0.0012(14) 0.0004(13) -0.0015(13)
N3 0.0195(17) 0.0158(16) 0.0172(17) -0.0002(14) -0.0010(14) -0.0011(13)
N4 0.0183(16) 0.0182(17) 0.0177(18) -0.0020(15) -0.0027(14) -0.0007(13)
O1 0.0148(12) 0.0148(13) 0.0187(15) -0.0006(12) 0.0035(12) 0.0011(10)
O2 0.0154(13) 0.0168(14) 0.0177(15) -0.0002(11) -0.0006(11) 0.0004(11)
O3 0.0180(14) 0.0165(14) 0.0155(14) -0.0001(12) -0.0013(11) 0.0008(11)
O4 0.0185(14) 0.0195(14) 0.0171(14) 0.0030(12) 0.0026(12) -0.0005(11)
O5 0.0156(13) 0.0164(13) 0.0160(14) -0.0010(11) 0.0005(11) 0.0021(11)
O6 0.0173(15) 0.0189(15) 0.0152(13) -0.0002(12) 0.0023(12) -0.0002(11)
O7 0.0171(13) 0.0136(13) 0.0184(15) 0.0015(11) -0.0005(11) 0.0002(10)
O8 0.0210(14) 0.0201(15) 0.0170(15) -0.0050(12) 0.0029(12) 0.0005(12)
C1 0.024(2) 0.016(2) 0.018(2) 0.0096(17) 0.0065(17) 0.0018(17)
C2 0.040(3) 0.023(2) 0.023(2) -0.0021(19) 0.016(2) -0.013(2)
C3 0.056(3) 0.016(2) 0.036(3) 0.000(2) 0.022(3) -0.005(2)
C4 0.044(3) 0.031(3) 0.034(3) 0.016(2) 0.020(2) 0.013(2)
C5 0.029(2) 0.037(3) 0.031(2) 0.016(2) 0.008(2) 0.009(2)
C6 0.022(2) 0.028(2) 0.023(2) 0.0083(19) 0.0030(18) 0.0009(18)
C7 0.049(3) 0.040(3) 0.030(3) -0.004(2) 0.005(2) -0.023(2)
C8 0.037(3) 0.036(3) 0.028(3) 0.006(2) -0.009(2) -0.009(2)
C9 0.022(2) 0.023(2) 0.014(2) -0.0059(17) 0.0080(17) -0.0023(18)
C10 0.023(2) 0.025(2) 0.019(2) -0.0054(18) 0.0033(17) 0.0024(18)
C11 0.023(2) 0.038(3) 0.031(3) -0.011(2) 0.003(2) 0.002(2)
C12 0.034(3) 0.037(3) 0.029(3) -0.012(2) 0.015(2) -0.012(2)
C13 0.048(3) 0.026(2) 0.024(2) -0.003(2) 0.017(2) -0.008(2)
C14 0.038(3) 0.023(2) 0.018(2) -0.0045(18) 0.0070(19) 0.001(2)
C15 0.029(3) 0.034(3) 0.029(2) 0.004(2) 0.002(2) 0.009(2)
C16 0.049(3) 0.030(3) 0.022(2) 0.006(2) 0.003(2) 0.011(2)
C17 0.019(2) 0.017(2) 0.019(2) -0.0042(16) -0.0034(16) 0.0022(16)
C18 0.0148(18) 0.024(2) 0.028(2) -0.003(2) -0.0036(19) 0.0048(15)
C19 0.0144(19) 0.023(2) 0.022(2) -0.0054(16) -0.0018(16) -0.0010(16)
C20 0.023(2) 0.018(2) 0.025(2) 0.0018(18) -0.0025(18) 0.0018(17)
C21 0.033(2) 0.018(2) 0.030(2) -0.002(2) 0.002(2) -0.0003(17)
C22 0.025(2) 0.025(2) 0.030(2) 0.0015(19) 0.0024(19) 0.0011(19)
C23 0.033(2) 0.035(3) 0.029(3) 0.008(2) -0.005(2) 0.001(2)
C24 0.0149(19) 0.024(2) 0.029(2) -0.0035(18) 0.0017(17) -0.0026(17)
C25 0.025(2) 0.030(2) 0.041(3) 0.007(2) 0.007(2) -0.0012(18)
C26 0.027(2) 0.043(3) 0.043(3) -0.018(3) 0.008(2) -0.012(2)
C27 0.019(2) 0.030(2) 0.036(3) -0.007(2) 0.004(2) 0.0000(18)
C28 0.021(2) 0.024(2) 0.018(2) -0.0014(18) 0.0011(17) -0.0047(17)
C29 0.027(2) 0.019(2) 0.021(2) -0.0031(17) -0.0016(18) -0.0053(17)
C30 0.024(2) 0.019(2) 0.018(2) 0.0001(19) 0.0029(19) -0.0020(15)
C31 0.021(2) 0.021(2) 0.030(2) -0.0037(19) -0.0027(19) -0.0056(17)
C32 0.032(3) 0.042(3) 0.050(3) -0.013(3) -0.020(2) 0.000(2)
C33 0.025(2) 0.031(2) 0.050(3) 0.004(3) 0.004(2) -0.0009(18)
C34 0.024(2) 0.034(3) 0.031(3) 0.003(2) -0.0031(19) 0.0005(19)
C35 0.031(2) 0.016(2) 0.026(2) -0.0012(17) -0.0012(19) 0.0030(17)
C36 0.042(3) 0.018(2) 0.042(3) -0.005(2) -0.003(2) 0.0027(19)
C37 0.044(3) 0.032(3) 0.027(2) 0.004(2) -0.007(2) 0.009(2)
C38 0.029(2) 0.027(2) 0.037(3) -0.005(2) 0.001(2) 0.0041(19)
C40 0.098(6) 0.057(4) 0.042(4) -0.007(3) -0.016(4) 0.017(4)
C41 0.085(7) 0.313(19) 0.094(7) -0.139(10) 0.048(6) -0.107(10)
C42 0.174(10) 0.038(4) 0.032(3) 0.017(3) 0.026(5) 0.034(5)
C43 0.086(7) 0.088(7) 0.178(13) -0.009(8) -0.086(8) 0.015(6)
O9 0.047(3) 0.297(12) 0.060(4) -0.067(5) 0.002(3) 0.008(5)
O10 0.105(5) 0.119(6) 0.072(4) -0.035(4) 0.032(4) -0.040(4)

loop_
_atom_type_symbol
_atom_type_description
_atom_type_scat_dispersion_real
_atom_type_scat_dispersion_imag
_atom_type_scat_source
C C 0.0033 0.0016 'International Tables Vol C Tables 4.2.6.8 and 6.1.1.4'
H H 0.0000 0.0000 'International Tables Vol C Tables 4.2.6.8 and 6.1.1.4'
N N 0.0061 0.0033 'International Tables Vol C Tables 4.2.6.8 and 6.1.1.4'
O O 0.0106 0.0060 'International Tables Vol C Tables 4.2.6.8 and 6.1.1.4'
P P 0.1023 0.0942 'International Tables Vol C Tables 4.2.6.8 and 6.1.1.4'
Cu Cu 0.3201 1.2651 'International Tables Vol C Tables 4.2.6.8 and 6.1.1.4'

loop_
_geom_angle_atom_site_label_1
_geom_angle_atom_site_label_2
_geom_angle_atom_site_label_3
_geom_angle
_geom_angle_site_symmetry_1
_geom_angle_site_symmetry_3
_geom_angle_publ_flag
O1 Cu1 O3 96.00(12) . . ?
O1 Cu1 N1 162.17(13) . . ?
O3 Cu1 N1 91.94(13) . . ?
O1 Cu1 O5 88.51(12) . . ?
O3 Cu1 O5 153.62(12) . . ?
N1 Cu1 O5 91.44(13) . . ?
O6 Cu2 O7 94.16(12) . . ?
O6 Cu2 O2 155.07(12) . . ?
O7 Cu2 O2 87.18(12) . . ?
O6 Cu2 N3 90.76(13) . . ?
O7 Cu2 N3 161.56(13) . . ?
O2 Cu2 N3 95.78(13) . . ?
O6 Cu2 P1 124.51(9) . . ?
O7 Cu2 P1 90.97(9) . . ?
O2 Cu2 P1 30.57(8) . . ?
N3 Cu2 P1 100.84(11) . . ?
O1 P1 O3 115.83(16) . 2_665 ?
O1 P1 O2 109.27(17) . . ?
O3 P1 O2 112.29(16) 2_665 . ?
O1 P1 O4 108.21(16) . . ?
O3 P1 O4 104.47(16) 2_665 . ?
O2 P1 O4 106.14(16) . . ?
O1 P1 Cu2 72.13(12) . . ?
O3 P1 Cu2 115.39(12) 2_665 . ?
O2 P1 Cu2 41.07(11) . . ?
O4 P1 Cu2 135.44(12) . . ?
O6 P2 O7 116.68(16) . 2_665 ?
O6 P2 O5 111.20(16) . . ?
O7 P2 O5 109.26(17) 2_665 . ?
O6 P2 O8 103.68(16) . . ?
O7 P2 O8 108.83(16) 2_665 . ?
O5 P2 O8 106.58(16) . . ?
C17 N1 N2 106.2(3) . . ?
C17 N1 Cu1 138.1(3) . . ?
N2 N1 Cu1 114.6(3) . . ?
C19 N2 N1 111.0(3) . . ?
C19 N2 H2W 127.0(4) . . ?
N1 N2 H2W 121.9(4) . . ?
C28 N3 N4 105.8(3) . . ?
C28 N3 Cu2 138.4(3) . . ?
N4 N3 Cu2 115.8(2) . . ?
C30 N4 N3 111.6(3) . . ?
C30 N4 H4W 128.8(4) . . ?
N3 N4 H4W 119.6(3) . . ?
P1 O1 Cu1 145.25(17) . . ?
P1 O2 Cu2 108.36(15) . . ?
P1 O3 Cu1 124.96(17) 2_665 . ?
C1 O4 P1 123.2(3) . . ?
P2 O5 Cu1 109.76(15) . . ?
P2 O6 Cu2 126.33(18) . . ?
P2 O7 Cu2 143.92(17) 2_665 . ?
C9 O8 P2 126.0(3) . . ?
C2 C1 C6 123.0(4) . . ?
C2 C1 O4 119.7(4) . . ?
C6 C1 O4 117.2(4) . . ?
C1 C2 C3 116.3(5) . . ?
C1 C2 C7 119.9(5) . . ?
C3 C2 C7 123.8(5) . . ?
C4 C3 C2 122.2(5) . . ?
C4 C3 H3 118.9 . . ?
C2 C3 H3 118.9 . . ?
C3 C4 C5 120.5(5) . . ?
C3 C4 H4 119.8 . . ?
C5 C4 H4 119.8 . . ?
C4 C5 C6 121.0(5) . . ?
C4 C5 H5 119.5 . . ?
C6 C5 H5 119.5 . . ?
C1 C6 C5 117.1(5) . . ?
C1 C6 C8 121.5(4) . . ?
C5 C6 C8 121.4(5) . . ?
C2 C7 H7A 109.5 . . ?
C2 C7 H7B 109.5 . . ?
H7A C7 H7B 109.5 . . ?
C2 C7 H7C 109.5 . . ?
H7A C7 H7C 109.5 . . ?
H7B C7 H7C 109.5 . . ?
C6 C8 H8A 109.5 . . ?
C6 C8 H8B 109.5 . . ?
H8A C8 H8B 109.5 . . ?
C6 C8 H8C 109.5 . . ?
H8A C8 H8C 109.5 . . ?
H8B C8 H8C 109.5 . . ?
C10 C9 C14 123.9(4) . . ?
C10 C9 O8 117.2(4) . . ?
C14 C9 O8 118.6(4) . . ?
C9 C10 C11 117.2(4) . . ?
C9 C10 C15 121.2(4) . . ?
C11 C10 C15 121.6(4) . . ?
C12 C11 C10 120.7(5) . . ?
C12 C11 H11 119.7 . . ?
C10 C11 H11 119.7 . . ?
C11 C12 C13 120.0(5) . . ?
C11 C12 H12 120.0 . . ?
C13 C12 H12 120.0 . . ?
C12 C13 C14 121.9(5) . . ?
C12 C13 H13 119.0 . . ?
C14 C13 H13 119.0 . . ?
C13 C14 C9 116.3(4) . . ?
C13 C14 C16 121.8(4) . . ?
C9 C14 C16 121.9(4) . . ?
C10 C15 H15A 109.5 . . ?
C10 C15 H15B 109.5 . . ?
H15A C15 H15B 109.5 . . ?
C10 C15 H15C 109.5 . . ?
H15A C15 H15C 109.5 . . ?
H15B C15 H15C 109.5 . . ?
C14 C16 H16A 109.5 . . ?
C14 C16 H16B 109.5 . . ?
H16A C16 H16B 109.5 . . ?
C14 C16 H16C 109.5 . . ?
H16A C16 H16C 109.5 . . ?
H16B C16 H16C 109.5 . . ?
N1 C17 C18 108.8(4) . . ?
N1 C17 C20 123.4(4) . . ?
C18 C17 C20 127.8(4) . . ?
C19 C18 C17 107.1(4) . . ?
C19 C18 H18 126.4 . . ?
C17 C18 H18 126.4 . . ?
N2 C19 C18 106.9(4) . . ?
N2 C19 C24 120.7(4) . . ?
C18 C19 C24 132.3(4) . . ?
C17 C20 C22 111.4(3) . . ?
C17 C20 C21 108.4(4) . . ?
C22 C20 C21 109.4(4) . . ?
C17 C20 C23 108.6(4) . . ?
C22 C20 C23 110.0(4) . . ?
C21 C20 C23 109.0(4) . . ?
C20 C21 H21A 109.5 . . ?
C20 C21 H21B 109.5 . . ?
H21A C21 H21B 109.5 . . ?
C20 C21 H21C 109.5 . . ?
H21A C21 H21C 109.5 . . ?
H21B C21 H21C 109.5 . . ?
C20 C22 H22A 109.5 . . ?
C20 C22 H22B 109.5 . . ?
H22A C22 H22B 109.5 . . ?
C20 C22 H22C 109.5 . . ?
H22A C22 H22C 109.5 . . ?
H22B C22 H22C 109.5 . . ?
C20 C23 H23A 109.5 . . ?
C20 C23 H23B 109.5 . . ?
H23A C23 H23B 109.5 . . ?
C20 C23 H23C 109.5 . . ?
H23A C23 H23C 109.5 . . ?
H23B C23 H23C 109.5 . . ?
C19 C24 C25 111.0(3) . . ?
C19 C24 C27 108.6(4) . . ?
C25 C24 C27 110.0(4) . . ?
C19 C24 C26 107.2(4) . . ?
C25 C24 C26 109.7(4) . . ?
C27 C24 C26 110.3(4) . . ?
C24 C25 H25A 109.5 . . ?
C24 C25 H25B 109.5 . . ?
H25A C25 H25B 109.5 . . ?
C24 C25 H25C 109.5 . . ?
H25A C25 H25C 109.5 . . ?
H25B C25 H25C 109.5 . . ?
C24 C26 H26A 109.5 . . ?
C24 C26 H26B 109.5 . . ?
H26A C26 H26B 109.5 . . ?
C24 C26 H26C 109.5 . . ?
H26A C26 H26C 109.5 . . ?
H26B C26 H26C 109.5 . . ?
C24 C27 H27A 109.5 . . ?
C24 C27 H27B 109.5 . . ?
H27A C27 H27B 109.5 . . ?
C24 C27 H27C 109.5 . . ?
H27A C27 H27C 109.5 . . ?
H27B C27 H27C 109.5 . . ?
N3 C28 C29 109.1(4) . . ?
N3 C28 C31 123.2(4) . . ?
C29 C28 C31 127.7(4) . . ?
C30 C29 C28 106.5(4) . . ?
C30 C29 H29 126.8 . . ?
C28 C29 H29 126.8 . . ?
N4 C30 C29 107.1(4) . . ?
N4 C30 C35 120.9(4) . . ?
C29 C30 C35 132.0(4) . . ?
C28 C31 C34 111.6(4) . . ?
C28 C31 C32 109.4(4) . . ?
C34 C31 C32 108.2(4) . . ?
C28 C31 C33 107.8(4) . . ?
C34 C31 C33 110.6(4) . . ?
C32 C31 C33 109.2(4) . . ?
C31 C32 H32A 109.5 . . ?
C31 C32 H32B 109.5 . . ?
H32A C32 H32B 109.5 . . ?
C31 C32 H32C 109.5 . . ?
H32A C32 H32C 109.5 . . ?
H32B C32 H32C 109.5 . . ?
C31 C33 H33A 109.5 . . ?
C31 C33 H33B 109.5 . . ?
H33A C33 H33B 109.5 . . ?
C31 C33 H33C 109.5 . . ?
H33A C33 H33C 109.5 . . ?
H33B C33 H33C 109.5 . . ?
C31 C34 H34A 109.5 . . ?
C31 C34 H34B 109.5 . . ?
H34A C34 H34B 109.5 . . ?
C31 C34 H34C 109.5 . . ?
H34A C34 H34C 109.5 . . ?
H34B C34 H34C 109.5 . . ?
C30 C35 C38 109.5(4) . . ?
C30 C35 C36 108.8(4) . . ?
C38 C35 C36 110.5(4) . . ?
C30 C35 C37 109.2(4) . . ?
C38 C35 C37 109.9(4) . . ?
C36 C35 C37 109.0(4) . . ?
C35 C36 H36A 109.5 . . ?
C35 C36 H36B 109.5 . . ?
H36A C36 H36B 109.5 . . ?
C35 C36 H36C 109.5 . . ?
H36A C36 H36C 109.5 . . ?
H36B C36 H36C 109.5 . . ?
C35 C37 H37A 109.5 . . ?
C35 C37 H37B 109.5 . . ?
H37A C37 H37B 109.5 . . ?
C35 C37 H37C 109.5 . . ?
H37A C37 H37C 109.5 . . ?
H37B C37 H37C 109.5 . . ?
C35 C38 H38A 109.5 . . ?
C35 C38 H38B 109.5 . . ?
H38A C38 H38B 109.5 . . ?
C35 C38 H38C 109.5 . . ?
H38A C38 H38C 109.5 . . ?
H38B C38 H38C 109.5 . . ?
O9 C40 C41 111.4(9) . . ?
O9 C40 H40A 109.3 . . ?
C41 C40 H40A 109.3 . . ?
O9 C40 H40B 109.3 . . ?
C41 C40 H40B 109.3 . . ?
H40A C40 H40B 108.0 . . ?
C40 C41 O10 111.8(7) . . ?
C40 C41 H41A 109.3 . . ?
O10 C41 H41A 109.3 . . ?
C40 C41 H41B 109.3 . . ?
O10 C41 H41B 109.3 . . ?
H41A C41 H41B 107.9 . . ?
O10 C42 C43 113.2(7) . . ?
O10 C42 H42A 108.9 . . ?
C43 C42 H42A 108.9 . . ?
O10 C42 H42B 108.9 . . ?
C43 C42 H42B 108.9 . . ?
H42A C42 H42B 107.7 . . ?
C42 C43 O9 109.6(7) . . ?
C42 C43 H43A 109.7 . . ?
O9 C43 H43A 109.7 . . ?
C42 C43 H43B 109.7 . . ?
O9 C43 H43B 109.7 . . ?
H43A C43 H43B 108.2 . . ?
C40 O9 C43 111.2(7) . . ?
C42 O10 C41 102.4(10) . . ?

loop_
_geom_bond_atom_site_label_1
_geom_bond_atom_site_label_2
_geom_bond_distance
_geom_bond_site_symmetry_2
_geom_bond_publ_flag
Cu1 O1 1.919(3) . ?
Cu1 O3 1.930(3) . ?
Cu1 N1 1.970(3) . ?
Cu1 O5 1.978(3) . ?
Cu2 O6 1.919(3) . ?
Cu2 O7 1.923(3) . ?
Cu2 O2 1.980(3) . ?
Cu2 N3 1.984(3) . ?
Cu2 P1 2.8609(12) . ?
P1 O1 1.516(3) . ?
P1 O3 1.518(3) 2_665 ?
P1 O2 1.533(3) . ?
P1 O4 1.609(3) . ?
P2 O6 1.514(3) . ?
P2 O7 1.515(3) 2_665 ?
P2 O5 1.545(3) . ?
P2 O8 1.600(3) . ?
N1 C17 1.349(5) . ?
N1 N2 1.366(5) . ?
N2 C19 1.350(6) . ?
N2 H2W 0.890(3) . ?
N3 C28 1.348(5) . ?
N3 N4 1.367(5) . ?
N4 C30 1.339(5) . ?
N4 H4W 0.865(3) . ?
O3 P1 1.518(3) 2_665 ?
O4 C1 1.402(5) . ?
O7 P2 1.515(3) 2_665 ?
O8 C9 1.400(5) . ?
C1 C2 1.389(6) . ?
C1 C6 1.396(7) . ?
C2 C3 1.404(8) . ?
C2 C7 1.491(8) . ?
C3 C4 1.349(9) . ?
C3 H3 0.9500 . ?
C4 C5 1.367(8) . ?
C4 H4 0.9500 . ?
C5 C6 1.399(6) . ?
C5 H5 0.9500 . ?
C6 C8 1.498(7) . ?
C7 H7A 0.9800 . ?
C7 H7B 0.9800 . ?
C7 H7C 0.9800 . ?
C8 H8A 0.9800 . ?
C8 H8B 0.9800 . ?
C8 H8C 0.9800 . ?
C9 C10 1.388(6) . ?
C9 C14 1.394(7) . ?
C10 C11 1.404(7) . ?
C10 C15 1.497(6) . ?
C11 C12 1.380(8) . ?
C11 H11 0.9500 . ?
C12 C13 1.381(8) . ?
C12 H12 0.9500 . ?
C13 C14 1.393(7) . ?
C13 H13 0.9500 . ?
C14 C16 1.508(7) . ?
C15 H15A 0.9800 . ?
C15 H15B 0.9800 . ?
C15 H15C 0.9800 . ?
C16 H16A 0.9800 . ?
C16 H16B 0.9800 . ?
C16 H16C 0.9800 . ?
C17 C18 1.402(6) . ?
C17 C20 1.508(6) . ?
C18 C19 1.365(6) . ?
C18 H18 0.9500 . ?
C19 C24 1.516(6) . ?
C20 C22 1.531(6) . ?
C20 C21 1.535(6) . ?
C20 C23 1.537(6) . ?
C21 H21A 0.9800 . ?
C21 H21B 0.9800 . ?
C21 H21C 0.9800 . ?
C22 H22A 0.9800 . ?
C22 H22B 0.9800 . ?
C22 H22C 0.9800 . ?
C23 H23A 0.9800 . ?
C23 H23B 0.9800 . ?
C23 H23C 0.9800 . ?
C24 C25 1.523(7) . ?
C24 C27 1.527(6) . ?
C24 C26 1.541(7) . ?
C25 H25A 0.9800 . ?
C25 H25B 0.9800 . ?
C25 H25C 0.9800 . ?
C26 H26A 0.9800 . ?
C26 H26B 0.9800 . ?
C26 H26C 0.9800 . ?
C27 H27A 0.9800 . ?
C27 H27B 0.9800 . ?
C27 H27C 0.9800 . ?
C28 C29 1.408(6) . ?
C28 C31 1.499(6) . ?
C29 C30 1.371(6) . ?
C29 H29 0.9500 . ?
C30 C35 1.517(6) . ?
C31 C34 1.520(6) . ?
C31 C32 1.541(6) . ?
C31 C33 1.550(7) . ?
C32 H32A 0.9800 . ?
C32 H32B 0.9800 . ?
C32 H32C 0.9800 . ?
C33 H33A 0.9800 . ?
C33 H33B 0.9800 . ?
C33 H33C 0.9800 . ?
C34 H34A 0.9800 . ?
C34 H34B 0.9800 . ?
C34 H34C 0.9800 . ?
C35 C38 1.526(6) . ?
C35 C36 1.533(6) . ?
C35 C37 1.539(6) . ?
C36 H36A 0.9800 . ?
C36 H36B 0.9800 . ?
C36 H36C 0.9800 . ?
C37 H37A 0.9800 . ?
C37 H37B 0.9800 . ?
C37 H37C 0.9800 . ?
C38 H38A 0.9800 . ?
C38 H38B 0.9800 . ?
C38 H38C 0.9800 . ?
C40 O9 1.366(10) . ?
C40 C41 1.412(12) . ?
C40 H40A 0.9900 . ?
C40 H40B 0.9900 . ?
C41 O10 1.413(10) . ?
C41 H41A 0.9900 . ?
C41 H41B 0.9900 . ?
C42 O10 1.280(11) . ?
C42 C43 1.464(15) . ?
C42 H42A 0.9900 . ?
C42 H42B 0.9900 . ?
C43 O9 1.511(15) . ?
C43 H43A 0.9900 . ?
C43 H43B 0.9900 . ?

loop_
_geom_torsion_atom_site_label_1
_geom_torsion_atom_site_label_2
_geom_torsion_atom_site_label_3
_geom_torsion_atom_site_label_4
_geom_torsion
_geom_torsion_site_symmetry_1
_geom_torsion_site_symmetry_2
_geom_torsion_site_symmetry_3
_geom_torsion_site_symmetry_4
_geom_torsion_publ_flag
O6 Cu2 P1 O1 -27.61(15) . . . . ?
O7 Cu2 P1 O1 -123.34(13) . . . . ?
O2 Cu2 P1 O1 153.9(2) . . . . ?
N3 Cu2 P1 O1 70.90(15) . . . . ?
O6 Cu2 P1 O3 83.11(16) . . . 2_665 ?
O7 Cu2 P1 O3 -12.62(15) . . . 2_665 ?
O2 Cu2 P1 O3 -95.4(2) . . . 2_665 ?
N3 Cu2 P1 O3 -178.38(16) . . . 2_665 ?
O6 Cu2 P1 O2 178.52(19) . . . . ?
O7 Cu2 P1 O2 82.79(18) . . . . ?
N3 Cu2 P1 O2 -82.97(19) . . . . ?
O6 Cu2 P1 O4 -125.69(19) . . . . ?
O7 Cu2 P1 O4 138.58(18) . . . . ?
O2 Cu2 P1 O4 55.8(2) . . . . ?
N3 Cu2 P1 O4 -27.18(19) . . . . ?
O1 Cu1 N1 C17 12.9(8) . . . . ?
O3 Cu1 N1 C17 129.4(4) . . . . ?
O5 Cu1 N1 C17 -76.8(4) . . . . ?
O1 Cu1 N1 N2 178.7(4) . . . . ?
O3 Cu1 N1 N2 -64.7(3) . . . . ?
O5 Cu1 N1 N2 89.1(3) . . . . ?
C17 N1 N2 C19 -0.1(5) . . . . ?
Cu1 N1 N2 C19 -170.3(3) . . . . ?
O6 Cu2 N3 C28 -120.7(4) . . . . ?
O7 Cu2 N3 C28 -15.1(8) . . . . ?
O2 Cu2 N3 C28 83.4(4) . . . . ?
P1 Cu2 N3 C28 113.9(4) . . . . ?
O6 Cu2 N3 N4 56.6(3) . . . . ?
O7 Cu2 N3 N4 162.2(3) . . . . ?
O2 Cu2 N3 N4 -99.3(3) . . . . ?
P1 Cu2 N3 N4 -68.8(3) . . . . ?
C28 N3 N4 C30 1.0(5) . . . . ?
Cu2 N3 N4 C30 -177.2(3) . . . . ?
O3 P1 O1 Cu1 -0.3(4) 2_665 . . . ?
O2 P1 O1 Cu1 127.7(3) . . . . ?
O4 P1 O1 Cu1 -117.1(3) . . . . ?
Cu2 P1 O1 Cu1 109.9(3) . . . . ?
O3 Cu1 O1 P1 14.1(4) . . . . ?
N1 Cu1 O1 P1 130.0(4) . . . . ?
O5 Cu1 O1 P1 -139.9(4) . . . . ?
O1 P1 O2 Cu2 -26.37(19) . . . . ?
O3 P1 O2 Cu2 103.59(17) 2_665 . . . ?
O4 P1 O2 Cu2 -142.84(15) . . . . ?
O6 Cu2 O2 P1 -2.9(4) . . . . ?
O7 Cu2 O2 P1 -96.71(16) . . . . ?
N3 Cu2 O2 P1 101.55(17) . . . . ?
O1 Cu1 O3 P1 -100.6(2) . . . 2_665 ?
N1 Cu1 O3 P1 95.4(2) . . . 2_665 ?
O5 Cu1 O3 P1 -1.8(4) . . . 2_665 ?
O1 P1 O4 C1 1.7(4) . . . . ?
O3 P1 O4 C1 -122.3(3) 2_665 . . . ?
O2 P1 O4 C1 118.9(3) . . . . ?
Cu2 P1 O4 C1 84.4(3) . . . . ?
O6 P2 O5 Cu1 -100.90(17) . . . . ?
O7 P2 O5 Cu1 29.33(19) 2_665 . . . ?
O8 P2 O5 Cu1 146.76(15) . . . . ?
O1 Cu1 O5 P2 94.09(16) . . . . ?
O3 Cu1 O5 P2 -6.5(3) . . . . ?
N1 Cu1 O5 P2 -103.75(17) . . . . ?
O7 P2 O6 Cu2 -84.9(2) 2_665 . . . ?
O5 P2 O6 Cu2 41.3(3) . . . . ?
O8 P2 O6 Cu2 155.5(2) . . . . ?
O7 Cu2 O6 P2 103.4(2) . . . . ?
O2 Cu2 O6 P2 11.1(4) . . . . ?
N3 Cu2 O6 P2 -94.4(2) . . . . ?
P1 Cu2 O6 P2 9.3(3) . . . . ?
O6 Cu2 O7 P2 -17.2(3) . . . 2_665 ?
O2 Cu2 O7 P2 137.8(3) . . . 2_665 ?
N3 Cu2 O7 P2 -122.3(4) . . . 2_665 ?
P1 Cu2 O7 P2 107.5(3) . . . 2_665 ?
O6 P2 O8 C9 131.6(3) . . . . ?
O7 P2 O8 C9 6.8(4) 2_665 . . . ?
O5 P2 O8 C9 -111.0(3) . . . . ?
P1 O4 C1 C2 -93.4(4) . . . . ?
P1 O4 C1 C6 89.8(4) . . . . ?
C6 C1 C2 C3 -1.5(7) . . . . ?
O4 C1 C2 C3 -178.0(4) . . . . ?
C6 C1 C2 C7 177.9(4) . . . . ?
O4 C1 C2 C7 1.4(6) . . . . ?
C1 C2 C3 C4 -0.2(7) . . . . ?
C7 C2 C3 C4 -179.6(5) . . . . ?
C2 C3 C4 C5 1.6(8) . . . . ?
C3 C4 C5 C6 -1.5(7) . . . . ?
C2 C1 C6 C5 1.6(7) . . . . ?
O4 C1 C6 C5 178.2(4) . . . . ?
C2 C1 C6 C8 -179.4(4) . . . . ?
O4 C1 C6 C8 -2.8(6) . . . . ?
C4 C5 C6 C1 -0.1(7) . . . . ?
C4 C5 C6 C8 -179.1(5) . . . . ?
P2 O8 C9 C10 104.1(4) . . . . ?
P2 O8 C9 C14 -82.6(5) . . . . ?
C14 C9 C10 C11 1.2(7) . . . . ?
O8 C9 C10 C11 174.2(4) . . . . ?
C14 C9 C10 C15 -178.0(4) . . . . ?
O8 C9 C10 C15 -5.0(6) . . . . ?
C9 C10 C11 C12 -0.3(7) . . . . ?
C15 C10 C11 C12 178.9(4) . . . . ?
C10 C11 C12 C13 -0.7(7) . . . . ?
C11 C12 C13 C14 0.8(7) . . . . ?
C12 C13 C14 C9 0.0(7) . . . . ?
C12 C13 C14 C16 -180.0(5) . . . . ?
C10 C9 C14 C13 -1.1(7) . . . . ?
O8 C9 C14 C13 -173.9(4) . . . . ?
C10 C9 C14 C16 178.9(4) . . . . ?
O8 C9 C14 C16 6.1(6) . . . . ?
N2 N1 C17 C18 0.3(5) . . . . ?
Cu1 N1 C17 C18 166.9(4) . . . . ?
N2 N1 C17 C20 -177.6(4) . . . . ?
Cu1 N1 C17 C20 -11.0(7) . . . . ?
N1 C17 C18 C19 -0.4(5) . . . . ?
C20 C17 C18 C19 177.4(4) . . . . ?
N1 N2 C19 C18 -0.1(5) . . . . ?
N1 N2 C19 C24 -179.1(4) . . . . ?
C17 C18 C19 N2 0.3(5) . . . . ?
C17 C18 C19 C24 179.2(4) . . . . ?
N1 C17 C20 C22 -14.6(6) . . . . ?
C18 C17 C20 C22 167.9(4) . . . . ?
N1 C17 C20 C21 105.9(4) . . . . ?
C18 C17 C20 C21 -71.6(5) . . . . ?
N1 C17 C20 C23 -135.9(4) . . . . ?
C18 C17 C20 C23 46.6(6) . . . . ?
N2 C19 C24 C25 -30.9(6) . . . . ?
C18 C19 C24 C25 150.3(5) . . . . ?
N2 C19 C24 C27 -152.0(4) . . . . ?
C18 C19 C24 C27 29.3(7) . . . . ?
N2 C19 C24 C26 88.8(5) . . . . ?
C18 C19 C24 C26 -89.9(6) . . . . ?
N4 N3 C28 C29 -0.7(5) . . . . ?
Cu2 N3 C28 C29 176.8(3) . . . . ?
N4 N3 C28 C31 179.3(4) . . . . ?
Cu2 N3 C28 C31 -3.2(7) . . . . ?
N3 C28 C29 C30 0.2(5) . . . . ?
C31 C28 C29 C30 -179.8(4) . . . . ?
N3 N4 C30 C29 -0.9(5) . . . . ?
N3 N4 C30 C35 177.6(4) . . . . ?
C28 C29 C30 N4 0.4(5) . . . . ?
C28 C29 C30 C35 -177.8(5) . . . . ?
N3 C28 C31 C34 32.3(6) . . . . ?
C29 C28 C31 C34 -147.7(5) . . . . ?
N3 C28 C31 C32 152.0(4) . . . . ?
C29 C28 C31 C32 -28.0(7) . . . . ?
N3 C28 C31 C33 -89.3(5) . . . . ?
C29 C28 C31 C33 90.7(5) . . . . ?
N4 C30 C35 C38 -56.3(6) . . . . ?
C29 C30 C35 C38 121.7(5) . . . . ?
N4 C30 C35 C36 -177.2(4) . . . . ?
C29 C30 C35 C36 0.9(7) . . . . ?
N4 C30 C35 C37 64.0(6) . . . . ?
C29 C30 C35 C37 -118.0(6) . . . . ?
O9 C40 C41 O10 -61.7(16) . . . . ?
O10 C42 C43 O9 56.3(12) . . . . ?
C41 C40 O9 C43 45.1(12) . . . . ?
C42 C43 O9 C40 -41.1(13) . . . . ?
C43 C42 O10 C41 -68.1(11) . . . . ?
C40 C41 O10 C42 71.1(15) . . . . ?
